data_2311170
loop_
_publ_author_name
'Akkurt, Mehmet'
'Mague, Joel T.'
'Mohamed, Shaaban K.'
'Hassan, Alaa A.'
'Albayati, Mustafa R.'

_publ_section_title
;
 4-Phenyl-1,2,4-tri-aza-spiro-[4.5]dec-1-ene-3-thione.
;
_journal_coeditor_code TK5237
_journal_issue 'Pt 8'
_journal_name_full 'Acta crystallographica. Section E, Structure reports online'
_journal_page_first o1259
_journal_paper_doi 10.1107/S1600536813019120
_journal_volume 69
_journal_year 2013
_chemical_formula_iupac 'C13 H15 N3 S'
_chemical_formula_moiety 'C13 H15 N3 S'
_chemical_formula_sum 'C13 H15 N3 S'
_chemical_formula_weight 245.34
_chemical_name_systematic
;
4-Phenyl-1,2,4-triazaspiro[4.5]dec-1-ene-3-thione
;
_space_group_IT_number 61
_space_group_name_Hall '-P 2ac 2ab'
_space_group_name_H-M_alt 'P b c a'
_symmetry_cell_setting orthorhombic
_symmetry_space_group_name_Hall '-P 2ac 2ab'
_symmetry_space_group_name_H-M 'P b c a'
_atom_sites_solution_hydrogens geom
_atom_sites_solution_primary direct
_atom_sites_solution_secondary difmap
_cell_angle_alpha 90
_cell_angle_beta 90
_cell_angle_gamma 90
_cell_formula_units_Z 8
_cell_length_a 9.4952(9)
_cell_length_b 7.4845(7)
_cell_length_c 34.692(3)
_cell_measurement_reflns_used 9973
_cell_measurement_temperature 150
_cell_measurement_theta_max 28.61
_cell_measurement_theta_min 2.45
_cell_volume 2465.5(4)
_computing_cell_refinement 'SAINT (Bruker, 2013)'
_computing_data_collection 'APEX2 (Bruker, 2013)'
_computing_data_reduction 'SAINT (Bruker, 2013)'
_computing_molecular_graphics 'PLATON (Spek, 2009)'
_computing_publication_material 'publCIF (Westrip, 2010)'
_computing_structure_refinement 'SHELXL97 (Sheldrick, 2008)'
_computing_structure_solution 'SHELXS97 (Sheldrick, 2008)'
_diffrn_ambient_temperature 150(2)
_diffrn_detector_area_resol_mean 8.3660
_diffrn_measured_fraction_theta_full 0.999
_diffrn_measured_fraction_theta_max 1.000
_diffrn_measurement_device_type 'Bruker SMART APEX CCD'
_diffrn_measurement_method '\f and \w scans'
_diffrn_radiation_monochromator graphite
_diffrn_radiation_type MoK\a
_diffrn_radiation_wavelength 0.71073
_diffrn_reflns_av_R_equivalents 0.0456
_diffrn_reflns_av_sigmaI/netI 0.0204
_diffrn_reflns_limit_h_max 12
_diffrn_reflns_limit_h_min -12
_diffrn_reflns_limit_k_max 10
_diffrn_reflns_limit_k_min -10
_diffrn_reflns_limit_l_max 46
_diffrn_reflns_limit_l_min -46
_diffrn_reflns_number 41202
_diffrn_reflns_reduction_process
;
;
_diffrn_reflns_theta_full 28.67
_diffrn_reflns_theta_max 28.67
_diffrn_reflns_theta_min 2.35
_exptl_absorpt_coefficient_mu 0.243
_exptl_absorpt_correction_T_max 0.960
_exptl_absorpt_correction_T_min 0.810
_exptl_absorpt_correction_type multi-scan
_exptl_absorpt_process_details '(SADABS; Bruker, 2013)'
_exptl_crystal_colour red-brown
_exptl_crystal_density_diffrn 1.322
_exptl_crystal_density_method 'Not Measured'
_exptl_crystal_description block
_exptl_crystal_F_000 1040
_exptl_crystal_size_max 0.280
_exptl_crystal_size_mid 0.220
_exptl_crystal_size_min 0.170
_refine_diff_density_max 0.403
_refine_diff_density_min -0.246
_refine_ls_extinction_method none
_refine_ls_goodness_of_fit_ref 1.099
_refine_ls_hydrogen_treatment constr
_refine_ls_matrix_type full
_refine_ls_number_parameters 154
_refine_ls_number_reflns 3168
_refine_ls_number_restraints 0
_refine_ls_restrained_S_all 1.099
_refine_ls_R_factor_all 0.0458
_refine_ls_R_factor_gt 0.0415
_refine_ls_shift/su_max 0.001
_refine_ls_shift/su_mean 0.000
_refine_ls_structure_factor_coef Fsqd
_refine_ls_weighting_details ' W=1/[\S^2^(FO^2^)+(0.0483P)^2^+1.0447P]  where P=(FO^2^+2FC^2^)/3 '
_refine_ls_weighting_scheme calc
_refine_ls_wR_factor_gt 0.1016
_refine_ls_wR_factor_ref 0.1044
_reflns_number_gt 2899
_reflns_number_total 3168
_reflns_threshold_expression I>2\s(I)
_cod_data_source_file tk5237sup1.cif
_cod_data_source_block I
_cod_database_code 2311170
_publcif_datablock.id {cc36d388-8c62-4938-bf6f-2547d5f8b28f}

loop_
_symmetry_equiv_pos_site_id
_symmetry_equiv_pos_as_xyz
1 x,y,z
2 1/2-x,-y,1/2+z
3 1/2+x,1/2-y,-z
4 -x,1/2+y,1/2-z
5 -x,-y,-z
6 1/2+x,y,1/2-z
7 1/2-x,1/2+y,z
8 x,1/2-y,1/2+z

loop_
_atom_site_aniso_label
_atom_site_aniso_U_11
_atom_site_aniso_U_22
_atom_site_aniso_U_33
_atom_site_aniso_U_12
_atom_site_aniso_U_13
_atom_site_aniso_U_23
S1 0.0373(2) 0.0214(2) 0.0344(2) -0.00500(10) 0.00020(10) 0.00670(10)
N1 0.0234(5) 0.0179(5) 0.0183(5) -0.0008(4) -0.0003(4) 0.0003(4)
N2 0.0254(5) 0.0214(5) 0.0287(6) -0.0028(4) 0.0010(4) -0.0045(4)
N3 0.0255(5) 0.0209(5) 0.0235(5) -0.0009(4) -0.0004(4) -0.0056(4)
C1 0.0190(5) 0.0195(6) 0.0272(6) -0.0014(4) 0.0011(4) -0.0011(5)
C2 0.0230(5) 0.0172(6) 0.0162(5) -0.0001(4) -0.0014(4) -0.0013(4)
C3 0.0240(6) 0.0248(6) 0.0235(6) 0.0054(5) -0.0030(5) -0.0015(5)
C4 0.0337(7) 0.0276(7) 0.0234(6) 0.0075(6) -0.0077(5) 0.0000(5)
C5 0.0406(7) 0.0218(6) 0.0215(6) 0.0034(5) -0.0025(5) 0.0022(5)
C6 0.0308(6) 0.0208(6) 0.0204(6) -0.0017(5) 0.0018(5) 0.0011(4)
C7 0.0216(5) 0.0200(5) 0.0210(6) -0.0004(5) -0.0011(4) 0.0011(4)
C8 0.0263(6) 0.0189(6) 0.0172(5) -0.0034(5) 0.0008(4) 0.0014(4)
C9 0.0313(7) 0.0269(6) 0.0236(6) 0.0007(5) 0.0058(5) 0.0003(5)
C10 0.0504(9) 0.0281(7) 0.0252(7) -0.0031(6) 0.0146(6) -0.0030(5)
C11 0.0607(10) 0.0340(8) 0.0185(6) -0.0168(7) 0.0013(6) -0.0025(5)
C12 0.0434(8) 0.0404(8) 0.0268(7) -0.0093(7) -0.0107(6) 0.0008(6)
C13 0.0302(7) 0.0298(7) 0.0250(6) -0.0013(5) -0.0029(5) 0.0006(5)

loop_
_atom_site_type_symbol
_atom_site_label
_atom_site_fract_x
_atom_site_fract_y
_atom_site_fract_z
_atom_site_U_iso_or_equiv
_atom_site_thermal_displace_type
_atom_site_calc_flag
_atom_site_refinement_flags
_atom_site_occupancy
S S1 0.53002(4) 1.40579(5) 0.84564(2) 0.03100(10) Uani d . 1.000
N N1 0.50442(11) 1.06645(14) 0.87249(3) 0.0199(3) Uani d . 1.000
N N2 0.53364(11) 1.27385(15) 0.91860(3) 0.0252(3) Uani d . 1.000
N N3 0.51796(11) 1.13018(15) 0.93661(3) 0.0233(3) Uani d . 1.000
C C1 0.52216(12) 1.24250(17) 0.87698(4) 0.0219(3) Uani d . 1.000
C C2 0.49469(12) 0.97820(16) 0.91027(3) 0.0188(3) Uani d . 1.000
C C3 0.60868(13) 0.83732(18) 0.91727(4) 0.0241(3) Uani d . 1.000
C C4 0.59589(15) 0.75735(19) 0.95773(4) 0.0282(4) Uani d . 1.000
C C5 0.44880(15) 0.68348(18) 0.96539(4) 0.0280(4) Uani d . 1.000
C C6 0.33484(14) 0.82248(17) 0.95781(3) 0.0240(3) Uani d . 1.000
C C7 0.34706(13) 0.90101(16) 0.91725(3) 0.0209(3) Uani d . 1.000
C C8 0.47802(13) 0.97938(17) 0.83642(3) 0.0208(3) Uani d . 1.000
C C9 0.58094(15) 0.87142(18) 0.82019(4) 0.0273(4) Uani d . 1.000
C C10 0.55240(17) 0.7858(2) 0.78557(4) 0.0346(4) Uani d . 1.000
C C11 0.42447(19) 0.8099(2) 0.76734(4) 0.0377(5) Uani d . 1.000
C C12 0.32316(18) 0.9190(2) 0.78367(4) 0.0369(4) Uani d . 1.000
C C13 0.34905(15) 1.00429(19) 0.81847(4) 0.0283(4) Uani d . 1.000
H H3A 0.70270 0.89270 0.91420 0.0290 Uiso c RU 1.000
H H3B 0.59970 0.74110 0.89790 0.0290 Uiso c RU 1.000
H H4A 0.66580 0.66010 0.96070 0.0340 Uiso c RU 1.000
H H4B 0.61770 0.85060 0.97710 0.0340 Uiso c RU 1.000
H H5A 0.43240 0.57840 0.94860 0.0340 Uiso c RU 1.000
H H5B 0.44270 0.64330 0.99250 0.0340 Uiso c RU 1.000
H H6A 0.34290 0.91980 0.97700 0.0290 Uiso c RU 1.000
H H6B 0.24110 0.76650 0.96090 0.0290 Uiso c RU 1.000
H H7A 0.27600 0.99650 0.91390 0.0250 Uiso c RU 1.000
H H7B 0.32760 0.80660 0.89800 0.0250 Uiso c RU 1.000
H H9 0.66940 0.85640 0.83260 0.0330 Uiso c RU 1.000
H H10 0.62130 0.71000 0.77430 0.0410 Uiso c RU 1.000
H H11 0.40610 0.75150 0.74360 0.0450 Uiso c RU 1.000
H H12 0.23540 0.93560 0.77100 0.0440 Uiso c RU 1.000
H H13 0.27940 1.07870 0.82980 0.0340 Uiso c RU 1.000

loop_
_atom_type_symbol
_atom_type_description
_atom_type_scat_dispersion_real
_atom_type_scat_dispersion_imag
_atom_type_scat_source
C C 0.0033 0.0016 ' International Tables Vol C Tables 4.2.6.8 and 6.1.1.4'
H H 0.0000 0.0000 ' International Tables Vol C Tables 4.2.6.8 and 6.1.1.4'
N N 0.0061 0.0033 ' International Tables Vol C Tables 4.2.6.8 and 6.1.1.4'
S S 0.1246 0.1234 ' International Tables Vol C Tables 4.2.6.8 and 6.1.1.4'

loop_
_geom_angle_atom_site_label_1
_geom_angle_atom_site_label_2
_geom_angle_atom_site_label_3
_geom_angle
_geom_angle_publ_flag
C1 N1 C2 110.28(10) no
C1 N1 C8 124.87(11) no
C2 N1 C8 124.27(10) no
N3 N2 C1 110.17(10) no
N2 N3 C2 111.76(10) no
S1 C1 N1 131.58(11) no
S1 C1 N2 122.06(10) no
N1 C1 N2 106.36(11) no
N1 C2 N3 101.32(9) no
N1 C2 C3 113.98(10) no
N1 C2 C7 111.53(9) no
N3 C2 C3 109.08(9) no
N3 C2 C7 109.21(9) no
C3 C2 C7 111.19(10) no
C2 C3 C4 111.03(10) no
C3 C4 C5 111.97(11) no
C4 C5 C6 111.88(11) no
C5 C6 C7 111.55(10) no
C2 C7 C6 111.04(10) no
N1 C8 C9 119.74(11) no
N1 C8 C13 119.05(11) no
C9 C8 C13 121.21(11) no
C8 C9 C10 118.85(13) no
C9 C10 C11 120.50(14) no
C10 C11 C12 120.08(13) no
C11 C12 C13 120.31(15) no
C8 C13 C12 119.04(13) no
C2 C3 H3A 109.00 no
C2 C3 H3B 109.00 no
C4 C3 H3A 110.00 no
C4 C3 H3B 109.00 no
H3A C3 H3B 108.00 no
C3 C4 H4A 109.00 no
C3 C4 H4B 109.00 no
C5 C4 H4A 109.00 no
C5 C4 H4B 109.00 no
H4A C4 H4B 108.00 no
C4 C5 H5A 109.00 no
C4 C5 H5B 109.00 no
C6 C5 H5A 109.00 no
C6 C5 H5B 109.00 no
H5A C5 H5B 108.00 no
C5 C6 H6A 109.00 no
C5 C6 H6B 109.00 no
C7 C6 H6A 109.00 no
C7 C6 H6B 109.00 no
H6A C6 H6B 108.00 no
C2 C7 H7A 109.00 no
C2 C7 H7B 109.00 no
C6 C7 H7A 110.00 no
C6 C7 H7B 109.00 no
H7A C7 H7B 108.00 no
C8 C9 H9 120.00 no
C10 C9 H9 121.00 no
C9 C10 H10 120.00 no
C11 C10 H10 120.00 no
C10 C11 H11 120.00 no
C12 C11 H11 120.00 no
C11 C12 H12 120.00 no
C13 C12 H12 120.00 no
C8 C13 H13 121.00 no
C12 C13 H13 120.00 no

loop_
_geom_bond_atom_site_label_1
_geom_bond_atom_site_label_2
_geom_bond_distance
_geom_bond_publ_flag
S1 C1 1.6375(14) no
N1 C1 1.3375(17) no
N1 C2 1.4706(15) no
N1 C8 1.4330(15) no
N2 N3 1.2525(16) no
N2 C1 1.4669(17) no
N3 C2 1.4757(16) no
C2 C3 1.5305(17) no
C2 C7 1.5354(17) no
C3 C4 1.531(2) no
C4 C5 1.525(2) no
C5 C6 1.5239(19) no
C6 C7 1.5293(15) no
C8 C9 1.3874(19) no
C8 C13 1.3864(19) no
C9 C10 1.388(2) no
C10 C11 1.381(2) no
C11 C12 1.383(2) no
C12 C13 1.388(2) no
C3 H3A 0.9900 no
C3 H3B 0.9900 no
C4 H4A 0.9900 no
C4 H4B 0.9900 no
C5 H5A 0.9900 no
C5 H5B 0.9900 no
C6 H6A 0.9900 no
C6 H6B 0.9900 no
C7 H7A 0.9900 no
C7 H7B 0.9900 no
C9 H9 0.9500 no
C10 H10 0.9500 no
C11 H11 0.9500 no
C12 H12 0.9500 no
C13 H13 0.9500 no

loop_
_geom_torsion_atom_site_label_1
_geom_torsion_atom_site_label_2
_geom_torsion_atom_site_label_3
_geom_torsion_atom_site_label_4
_geom_torsion
_geom_torsion_publ_flag
C2 N1 C1 S1 -175.88(10) no
C2 N1 C1 N2 3.52(12) no
C8 N1 C1 S1 -4.33(19) no
C8 N1 C1 N2 175.07(10) no
C1 N1 C2 N3 -3.14(12) no
C1 N1 C2 C3 -120.14(11) no
C1 N1 C2 C7 112.94(11) no
C8 N1 C2 N3 -174.76(10) no
C8 N1 C2 C3 68.24(14) no
C8 N1 C2 C7 -58.67(14) no
C1 N1 C8 C9 110.43(14) no
C1 N1 C8 C13 -69.89(16) no
C2 N1 C8 C9 -79.16(15) no
C2 N1 C8 C13 100.51(14) no
C1 N2 N3 C2 0.53(13) no
N3 N2 C1 S1 176.89(9) no
N3 N2 C1 N1 -2.58(13) no
N2 N3 C2 N1 1.50(12) no
N2 N3 C2 C3 122.02(11) no
N2 N3 C2 C7 -116.28(11) no
N1 C2 C3 C4 177.48(10) no
N3 C2 C3 C4 65.07(13) no
C7 C2 C3 C4 -55.43(13) no
N1 C2 C7 C6 -175.60(10) no
N3 C2 C7 C6 -64.44(12) no
C3 C2 C7 C6 55.98(13) no
C2 C3 C4 C5 54.36(15) no
C3 C4 C5 C6 -53.80(15) no
C4 C5 C6 C7 54.12(14) no
C5 C6 C7 C2 -55.15(13) no
N1 C8 C9 C10 178.89(12) no
C13 C8 C9 C10 -0.8(2) no
N1 C8 C13 C12 -179.57(12) no
C9 C8 C13 C12 0.1(2) no
C8 C9 C10 C11 1.0(2) no
C9 C10 C11 C12 -0.5(2) no
C10 C11 C12 C13 -0.2(2) no
C11 C12 C13 C8 0.4(2) no
